data_7023820
loop_
_publ_author_name
'Kottalanka, Ravi K.'
'Naktode, Kishor'
'Anga, Srinivas'
'Nayek, Hari Pada'
'Panda, Tarun K.'

_publ_section_title
;
 Heavier alkaline earth metal complexes with phosphinoselenoic amides:
 evidence of direct M-Se contact (M = Ca, Sr, Ba).
;
_journal_issue 14
_journal_name_full 'Dalton transactions (Cambridge, England : 2003)'
_journal_page_first 4947
_journal_page_last 4956
_journal_paper_doi 10.1039/c2dt32339g
_journal_volume 42
_journal_year 2013
_chemical_formula_moiety 'C66 H74 N2 Na2 O4 P2 Se2'
_chemical_formula_sum 'C66 H74 N2 Na2 O4 P2 Se2'
_chemical_formula_weight 1225.11
_chemical_name_systematic
;
?
;
_space_group_IT_number 2
_symmetry_cell_setting triclinic
_symmetry_space_group_name_Hall '-P 1'
_symmetry_space_group_name_H-M 'P -1'
_atom_sites_solution_hydrogens geom
_atom_sites_solution_primary direct
_atom_sites_solution_secondary difmap
_audit_creation_method SHELXL-97
_cell_angle_alpha 109.103(13)
_cell_angle_beta 107.189(13)
_cell_angle_gamma 104.478(14)
_cell_formula_units_Z 1
_cell_length_a 10.3920(17)
_cell_length_b 12.981(2)
_cell_length_c 13.4630(17)
_cell_measurement_reflns_used 5008
_cell_measurement_temperature 150(2)
_cell_measurement_theta_max 70.6634
_cell_measurement_theta_min 3.8136
_cell_volume 1513.7(5)
_computing_cell_refinement 'Intel duo core 2 computer'
_computing_data_collection 'Intel duo core 2 computer'
_computing_data_reduction 'Intel duo core 2 computer'
_computing_molecular_graphics 'ORTEP III & Olex 2.1'
_computing_publication_material WinGX
_computing_structure_refinement 'SHELXL-97 (Sheldrick, 1997)'
_computing_structure_solution 'SHELXS-97 (Sheldrick, 1990)'
_diffrn_ambient_temperature 150(2)
_diffrn_detector_area_resol_mean 16.1293
_diffrn_measured_fraction_theta_full 0.975
_diffrn_measured_fraction_theta_max 0.975
_diffrn_measurement_device_type 'SuperNova, Dual, Cu at zero, Eos'
_diffrn_radiation_monochromator mirror
_diffrn_radiation_source 'SuperNova (Cu) X-ray Source'
_diffrn_radiation_type CuK\a
_diffrn_radiation_wavelength 1.54184
_diffrn_reflns_av_R_equivalents 0.0303
_diffrn_reflns_av_sigmaI/netI 0.0394
_diffrn_reflns_limit_h_max 12
_diffrn_reflns_limit_h_min -11
_diffrn_reflns_limit_k_max 15
_diffrn_reflns_limit_k_min -14
_diffrn_reflns_limit_l_max 11
_diffrn_reflns_limit_l_min -16
_diffrn_reflns_number 11164
_diffrn_reflns_theta_full 70.74
_diffrn_reflns_theta_max 70.74
_diffrn_reflns_theta_min 3.81
_exptl_absorpt_coefficient_mu 2.549
_exptl_absorpt_correction_T_max 1.00000
_exptl_absorpt_correction_T_min 0.74401
_exptl_absorpt_correction_type multi-scan
_exptl_absorpt_process_details
'CrysAlisPro, Agilent Technologies,Version 1.171.35.19 (release 27-10-2011 CrysAlis171 .NET)(compiled Oct 27 2011,15:02:11)'
_exptl_crystal_colour colorless
_exptl_crystal_density_diffrn 1.344
_exptl_crystal_density_method 'not measured'
_exptl_crystal_description block
_exptl_crystal_F_000 636
_exptl_crystal_size_max 0.19
_exptl_crystal_size_mid 0.17
_exptl_crystal_size_min 0.15
_refine_diff_density_max 0.337
_refine_diff_density_min -0.452
_refine_diff_density_rms 0.060
_refine_ls_extinction_method none
_refine_ls_goodness_of_fit_ref 1.036
_refine_ls_hydrogen_treatment mixed
_refine_ls_matrix_type full
_refine_ls_number_parameters 362
_refine_ls_number_reflns 5681
_refine_ls_number_restraints 0
_refine_ls_restrained_S_all 1.036
_refine_ls_R_factor_all 0.0452
_refine_ls_R_factor_gt 0.0379
_refine_ls_shift/su_max 0.001
_refine_ls_shift/su_mean 0.000
_refine_ls_structure_factor_coef Fsqd
_refine_ls_weighting_details 'calc w=1/[\s^2^(Fo^2^)+(0.0580P)^2^+0.3810P] where P=(Fo^2^+2Fc^2^)/3'
_refine_ls_weighting_scheme calc
_refine_ls_wR_factor_gt 0.0987
_refine_ls_wR_factor_ref 0.1065
_reflns_number_gt 4886
_reflns_number_total 5681
_reflns_threshold_expression >2sigma(I)
_cod_data_source_file c2dt32339g.txt
_cod_data_source_block shelxl
_cod_original_cell_volume 1513.8(4)
_cod_original_sg_symbol_H-M P-1
_cod_database_code 7023820

loop_
_symmetry_equiv_pos_as_xyz
'x, y, z'
'-x, -y, -z'

loop_
_atom_site_label
_atom_site_type_symbol
_atom_site_fract_x
_atom_site_fract_y
_atom_site_fract_z
_atom_site_U_iso_or_equiv
_atom_site_adp_type
_atom_site_occupancy
_atom_site_symmetry_multiplicity
_atom_site_calc_flag
_atom_site_refinement_flags
_atom_site_disorder_assembly
_atom_site_disorder_group
Se1 Se 0.25480(3) 0.46324(2) 0.91709(2) 0.03984(10) Uani 1 1 d . . .
Na1 Na 0.48028(10) 0.51213(8) 1.14385(8) 0.0398(2) Uani 1 1 d . . .
O1 O 0.5620(2) 0.3853(2) 1.2231(2) 0.0638(6) Uani 1 1 d . . .
O2 O 0.2906(2) 0.4814(2) 1.21094(18) 0.0621(6) Uani 1 1 d . B .
P1 P 0.20461(6) 0.29402(5) 0.78303(5) 0.03080(14) Uani 1 1 d . . .
N1 N 0.3387(2) 0.29264(16) 0.74878(16) 0.0320(4) Uani 1 1 d . . .
C1 C 0.3467(2) 0.17971(19) 0.68502(19) 0.0320(5) Uani 1 1 d . . .
H7AA H 0.2538 0.1161 0.6610 0.038 Uiso 1 1 calc R . .
C2 C 0.4672(3) 0.16051(19) 0.76488(19) 0.0330(5) Uani 1 1 d . . .
C3 C 0.4360(3) 0.0709(2) 0.7991(2) 0.0393(5) Uani 1 1 d . . .
H2 H 0.3396 0.0203 0.7718 0.047 Uiso 1 1 calc R . .
C4 C 0.5468(3) 0.0554(2) 0.8739(2) 0.0451(6) Uani 1 1 d . . .
H2DA H 0.5241 -0.0050 0.8963 0.054 Uiso 1 1 calc R . .
C5 C 0.6901(3) 0.1296(2) 0.9146(2) 0.0470(6) Uani 1 1 d . . .
H5BA H 0.7642 0.1186 0.9635 0.056 Uiso 1 1 calc R . .
C6 C 0.7236(3) 0.2205(2) 0.8826(2) 0.0442(6) Uani 1 1 d . . .
H1BA H 0.8200 0.2716 0.9112 0.053 Uiso 1 1 calc R . .
C7 C 0.6126(3) 0.2353(2) 0.8074(2) 0.0371(5) Uani 1 1 d . . .
H7 H 0.6357 0.2959 0.7853 0.044 Uiso 1 1 calc R . .
C8 C 0.3698(2) 0.1743(2) 0.57660(19) 0.0325(5) Uani 1 1 d . . .
C9 C 0.3563(3) 0.0669(2) 0.4969(2) 0.0414(6) Uani 1 1 d . . .
H7DA H 0.3355 0.0008 0.5115 0.050 Uiso 1 1 calc R . .
C10 C 0.3733(3) 0.0573(3) 0.3963(2) 0.0471(6) Uani 1 1 d . . .
H6 H 0.3633 -0.0150 0.3438 0.057 Uiso 1 1 calc R . .
C11 C 0.4052(3) 0.1551(3) 0.3741(2) 0.0463(6) Uani 1 1 d . . .
H17 H 0.4159 0.1489 0.3064 0.056 Uiso 1 1 calc R . .
C12 C 0.4210(3) 0.2617(2) 0.4527(2) 0.0445(6) Uani 1 1 d . . .
H12 H 0.4438 0.3280 0.4385 0.053 Uiso 1 1 calc R . .
C13 C 0.0387(2) 0.26443(19) 0.6626(2) 0.0329(5) Uani 1 1 d . . .
C14 C -0.0865(3) 0.2699(2) 0.6793(2) 0.0389(5) Uani 1 1 d . . .
H5AA H -0.0863 0.2874 0.7521 0.047 Uiso 1 1 calc R . .
C15 C -0.2108(3) 0.2496(2) 0.5884(2) 0.0427(6) Uani 1 1 d . . .
H9AA H -0.2930 0.2546 0.6005 0.051 Uiso 1 1 calc R . .
C16 C -0.2123(3) 0.2219(2) 0.4796(2) 0.0443(6) Uani 1 1 d . . .
H15 H -0.2958 0.2076 0.4183 0.053 Uiso 1 1 calc R . .
C17 C -0.0891(3) 0.2156(2) 0.4622(2) 0.0446(6) Uani 1 1 d . . .
H1 H -0.0898 0.1975 0.3892 0.054 Uiso 1 1 calc R . .
C18 C 0.0350(3) 0.2361(2) 0.5530(2) 0.0383(5) Uani 1 1 d . . .
H19 H 0.1169 0.2307 0.5404 0.046 Uiso 1 1 calc R . .
C19 C 0.1420(2) 0.1741(2) 0.8219(2) 0.0345(5) Uani 1 1 d . . .
C20 C 0.2095(3) 0.1867(2) 0.9338(2) 0.0484(6) Uani 1 1 d . . .
H1B H 0.2819 0.2589 0.9903 0.058 Uiso 1 1 calc R . .
C21 C 0.1706(3) 0.0938(3) 0.9620(3) 0.0579(8) Uani 1 1 d . . .
H13 H 0.2175 0.1036 1.0368 0.070 Uiso 1 1 calc R . .
C22 C 0.0628(3) -0.0131(3) 0.8797(3) 0.0553(7) Uani 1 1 d . . .
H3 H 0.0363 -0.0754 0.8990 0.066 Uiso 1 1 calc R . .
C23 C -0.0063(3) -0.0278(2) 0.7682(3) 0.0506(7) Uani 1 1 d . . .
H8 H -0.0790 -0.1000 0.7124 0.061 Uiso 1 1 calc R . .
C24 C 0.0330(3) 0.0655(2) 0.7395(2) 0.0421(6) Uani 1 1 d . . .
H9 H -0.0141 0.0551 0.6644 0.050 Uiso 1 1 calc R . .
C25 C 0.6852(4) 0.4435(3) 1.3328(3) 0.0672(9) Uani 1 1 d . . .
H18A H 0.6600 0.4222 1.3892 0.081 Uiso 1 1 calc R . .
H18B H 0.7177 0.5285 1.3606 0.081 Uiso 1 1 calc R . .
C26 C 0.8022(3) 0.4031(3) 1.3135(3) 0.0580(8) Uani 1 1 d . . .
H0CA H 0.8658 0.4028 1.3825 0.070 Uiso 1 1 calc R . .
H0CB H 0.8602 0.4524 1.2892 0.070 Uiso 1 1 calc R . .
C27 C 0.7138(4) 0.2779(3) 1.2172(3) 0.0603(8) Uani 1 1 d . . .
H5A H 0.7667 0.2544 1.1711 0.072 Uiso 1 1 calc R . .
H5B H 0.6912 0.2217 1.2486 0.072 Uiso 1 1 calc R . .
C28 C 0.5796(4) 0.2853(3) 1.1479(3) 0.0737(10) Uani 1 1 d . . .
H1CA H 0.5883 0.2968 1.0822 0.088 Uiso 1 1 calc R . .
H1CB H 0.4961 0.2132 1.1198 0.088 Uiso 1 1 calc R . .
C29 C 0.2975(4) 0.4412(4) 1.2986(3) 0.0790(12) Uani 1 1 d . . .
H1AA H 0.3322 0.3773 1.2851 0.095 Uiso 1 1 calc R A 1
H1AB H 0.3645 0.5051 1.3737 0.095 Uiso 1 1 calc R A 1
C30A C 0.1574(11) 0.4019(17) 1.2955(11) 0.074(3) Uani 0.49(2) 1 d P B 1
H30A H 0.1385 0.4656 1.3430 0.089 Uiso 0.49(2) 1 calc PR B 1
H30B H 0.1417 0.3386 1.3194 0.089 Uiso 0.49(2) 1 calc PR B 1
C30B C 0.1679(11) 0.3404(12) 1.2544(11) 0.070(4) Uani 0.51(2) 1 d P B 2
H30C H 0.1335 0.3395 1.3138 0.084 Uiso 0.51(2) 1 calc PR B 2
H30D H 0.1833 0.2681 1.2230 0.084 Uiso 0.51(2) 1 calc PR B 2
C31 C 0.0590(4) 0.3551(4) 1.1586(4) 0.1020(17) Uani 1 1 d . . .
H7CA H 0.0630 0.2824 1.1112 0.122 Uiso 1 1 calc R B 1
H7CB H -0.0417 0.3458 1.1423 0.122 Uiso 1 1 calc R B 1
C32 C 0.1395(3) 0.4557(3) 1.1485(3) 0.0563(7) Uani 1 1 d . B .
H4DA H 0.1180 0.4378 1.0682 0.068 Uiso 1 1 calc R . .
H4DB H 0.1148 0.5225 1.1815 0.068 Uiso 1 1 calc R . .
C33 C 0.4031(3) 0.2713(2) 0.5537(2) 0.0381(5) Uani 1 1 d . . .
H4BA H 0.4137 0.3439 0.6061 0.046 Uiso 1 1 calc R . .

loop_
_atom_site_aniso_label
_atom_site_aniso_U_11
_atom_site_aniso_U_22
_atom_site_aniso_U_33
_atom_site_aniso_U_23
_atom_site_aniso_U_13
_atom_site_aniso_U_12
Se1 0.04263(16) 0.03673(16) 0.03196(15) 0.00789(11) 0.01122(11) 0.01702(12)
Na1 0.0357(5) 0.0315(5) 0.0406(5) 0.0136(4) 0.0086(4) 0.0064(4)
O1 0.0525(12) 0.0632(13) 0.0883(16) 0.0467(13) 0.0256(12) 0.0269(11)
O2 0.0374(10) 0.0814(15) 0.0643(13) 0.0497(12) 0.0119(9) 0.0044(10)
P1 0.0306(3) 0.0293(3) 0.0297(3) 0.0111(2) 0.0116(2) 0.0103(2)
N1 0.0303(9) 0.0266(9) 0.0334(10) 0.0098(8) 0.0123(8) 0.0075(7)
C1 0.0301(11) 0.0257(10) 0.0348(12) 0.0114(9) 0.0124(9) 0.0058(9)
C2 0.0375(12) 0.0284(11) 0.0313(11) 0.0107(9) 0.0146(10) 0.0126(9)
C3 0.0464(14) 0.0315(12) 0.0358(12) 0.0128(10) 0.0158(11) 0.0123(10)
C4 0.0613(17) 0.0368(13) 0.0401(14) 0.0203(11) 0.0190(12) 0.0206(12)
C5 0.0551(16) 0.0480(15) 0.0348(13) 0.0171(11) 0.0099(12) 0.0267(13)
C6 0.0369(13) 0.0472(14) 0.0399(13) 0.0138(11) 0.0113(11) 0.0150(11)
C7 0.0368(12) 0.0358(12) 0.0362(12) 0.0162(10) 0.0130(10) 0.0120(10)
C8 0.0264(10) 0.0335(11) 0.0317(11) 0.0117(9) 0.0091(9) 0.0093(9)
C9 0.0462(14) 0.0354(12) 0.0365(13) 0.0117(10) 0.0148(11) 0.0141(11)
C10 0.0487(15) 0.0519(16) 0.0340(13) 0.0099(12) 0.0160(12) 0.0220(13)
C11 0.0362(13) 0.0705(18) 0.0363(13) 0.0243(13) 0.0166(11) 0.0231(13)
C12 0.0410(14) 0.0547(16) 0.0465(14) 0.0295(13) 0.0201(12) 0.0190(12)
C13 0.0337(12) 0.0269(11) 0.0353(12) 0.0134(9) 0.0120(10) 0.0102(9)
C14 0.0394(13) 0.0414(13) 0.0378(13) 0.0171(11) 0.0173(11) 0.0169(11)
C15 0.0345(13) 0.0448(14) 0.0516(15) 0.0218(12) 0.0188(11) 0.0172(11)
C16 0.0343(13) 0.0465(14) 0.0437(14) 0.0197(12) 0.0070(11) 0.0134(11)
C17 0.0425(14) 0.0526(15) 0.0354(13) 0.0181(12) 0.0134(11) 0.0176(12)
C18 0.0345(12) 0.0412(13) 0.0364(12) 0.0153(10) 0.0135(10) 0.0134(10)
C19 0.0305(11) 0.0378(12) 0.0386(12) 0.0185(10) 0.0159(10) 0.0138(10)
C20 0.0481(15) 0.0464(15) 0.0441(15) 0.0231(12) 0.0141(12) 0.0093(12)
C21 0.0584(18) 0.0656(19) 0.0550(17) 0.0392(16) 0.0199(15) 0.0184(15)
C22 0.0481(16) 0.0562(17) 0.079(2) 0.0464(16) 0.0307(15) 0.0189(13)
C23 0.0379(14) 0.0448(15) 0.0662(18) 0.0276(14) 0.0181(13) 0.0108(12)
C24 0.0362(13) 0.0396(13) 0.0476(14) 0.0214(11) 0.0142(11) 0.0105(10)
C25 0.072(2) 0.0553(18) 0.078(2) 0.0296(17) 0.0297(19) 0.0294(17)
C26 0.0547(17) 0.0578(18) 0.0658(19) 0.0367(16) 0.0191(15) 0.0217(14)
C27 0.0559(18) 0.070(2) 0.0536(17) 0.0241(16) 0.0201(15) 0.0282(16)
C28 0.064(2) 0.0420(16) 0.093(3) 0.0306(17) 0.0070(19) 0.0150(15)
C29 0.0525(19) 0.107(3) 0.083(2) 0.071(2) 0.0178(18) 0.0101(19)
C30A 0.080(5) 0.085(9) 0.089(7) 0.052(6) 0.055(5) 0.037(6)
C30B 0.060(5) 0.057(6) 0.071(6) 0.041(5) 0.005(4) -0.006(4)
C31 0.051(2) 0.119(4) 0.114(3) 0.078(3) 0.005(2) -0.005(2)
C32 0.0437(15) 0.0651(19) 0.0575(18) 0.0287(16) 0.0168(14) 0.0190(14)
C33 0.0382(13) 0.0392(13) 0.0395(13) 0.0186(11) 0.0173(11) 0.0151(10)

loop_
_atom_type_symbol
_atom_type_description
_atom_type_scat_dispersion_real
_atom_type_scat_dispersion_imag
_atom_type_scat_source
Y Y -0.2670 2.0244 'International Tables Vol C Tables 4.2.6.8 and 6.1.1.4'
Se Se -0.7943 1.1372 'International Tables Vol C Tables 4.2.6.8 and 6.1.1.4'
Na Na 0.1353 0.1239 'International Tables Vol C Tables 4.2.6.8 and 6.1.1.4'
O O 0.0492 0.0322 'International Tables Vol C Tables 4.2.6.8 and 6.1.1.4'
P P 0.2955 0.4335 'International Tables Vol C Tables 4.2.6.8 and 6.1.1.4'
N N 0.0311 0.0180 'International Tables Vol C Tables 4.2.6.8 and 6.1.1.4'
C C 0.0181 0.0091 'International Tables Vol C Tables 4.2.6.8 and 6.1.1.4'
H H 0.0000 0.0000 'International Tables Vol C Tables 4.2.6.8 and 6.1.1.4'

loop_
_geom_angle_atom_site_label_1
_geom_angle_atom_site_label_2
_geom_angle_atom_site_label_3
_geom_angle
_geom_angle_site_symmetry_1
_geom_angle_site_symmetry_3
P1 Se1 Na1 112.50(3) . .
P1 Se1 Na1 73.85(3) . 2_667
Na1 Se1 Na1 80.86(3) . 2_667
N1 Na1 O2 112.65(8) 2_667 .
N1 Na1 O1 108.79(8) 2_667 .
O2 Na1 O1 87.63(8) . .
N1 Na1 Se1 115.92(6) 2_667 .
O2 Na1 Se1 88.37(6) . .
O1 Na1 Se1 132.94(7) . .
N1 Na1 Se1 68.15(5) 2_667 2_667
O2 Na1 Se1 171.24(6) . 2_667
O1 Na1 Se1 83.95(6) . 2_667
Se1 Na1 Se1 99.14(3) . 2_667
N1 Na1 P1 28.30(5) 2_667 2_667
O2 Na1 P1 139.98(7) . 2_667
O1 Na1 P1 98.30(6) . 2_667
Se1 Na1 P1 114.01(4) . 2_667
Se1 Na1 P1 39.915(19) 2_667 2_667
N1 Na1 Na1 92.43(6) 2_667 2_667
O2 Na1 Na1 138.54(7) . 2_667
O1 Na1 Na1 115.89(7) . 2_667
Se1 Na1 Na1 50.39(2) . 2_667
Se1 Na1 Na1 48.75(3) 2_667 2_667
P1 Na1 Na1 73.23(3) 2_667 2_667
C25 O1 C28 109.0(2) . .
C25 O1 Na1 116.30(18) . .
C28 O1 Na1 118.21(19) . .
C29 O2 C32 106.4(2) . .
C29 O2 Na1 122.8(2) . .
C32 O2 Na1 126.92(17) . .
N1 P1 C19 112.51(10) . .
N1 P1 C13 113.31(11) . .
C19 P1 C13 101.49(11) . .
N1 P1 Se1 111.15(7) . .
C19 P1 Se1 111.51(8) . .
C13 P1 Se1 106.36(8) . .
N1 P1 Na1 45.05(7) . 2_667
C19 P1 Na1 134.00(8) . 2_667
C13 P1 Na1 123.75(8) . 2_667
Se1 P1 Na1 66.23(3) . 2_667
C1 N1 P1 120.36(15) . .
C1 N1 Na1 131.32(14) . 2_667
P1 N1 Na1 106.65(10) . 2_667
N1 C1 C2 109.44(18) . .
N1 C1 C8 111.94(18) . .
C2 C1 C8 111.21(18) . .
N1 C1 H7AA 108.0 . .
C2 C1 H7AA 108.0 . .
C8 C1 H7AA 108.0 . .
C3 C2 C7 118.3(2) . .
C3 C2 C1 121.5(2) . .
C7 C2 C1 120.2(2) . .
C2 C3 C4 121.0(2) . .
C2 C3 H2 119.5 . .
C4 C3 H2 119.5 . .
C5 C4 C3 119.9(2) . .
C5 C4 H2DA 120.0 . .
C3 C4 H2DA 120.0 . .
C4 C5 C6 120.0(2) . .
C4 C5 H5BA 120.0 . .
C6 C5 H5BA 120.0 . .
C5 C6 C7 119.9(2) . .
C5 C6 H1BA 120.1 . .
C7 C6 H1BA 120.1 . .
C6 C7 C2 120.8(2) . .
C6 C7 H7 119.6 . .
C2 C7 H7 119.6 . .
C33 C8 C9 118.3(2) . .
C33 C8 C1 122.7(2) . .
C9 C8 C1 119.0(2) . .
C10 C9 C8 121.0(2) . .
C10 C9 H7DA 119.5 . .
C8 C9 H7DA 119.5 . .
C11 C10 C9 120.0(2) . .
C11 C10 H6 120.0 . .
C9 C10 H6 120.0 . .
C12 C11 C10 119.5(2) . .
C12 C11 H17 120.2 . .
C10 C11 H17 120.2 . .
C11 C12 C33 120.5(2) . .
C11 C12 H12 119.7 . .
C33 C12 H12 119.7 . .
C18 C13 C14 118.7(2) . .
C18 C13 P1 120.47(18) . .
C14 C13 P1 120.85(18) . .
C15 C14 C13 120.6(2) . .
C15 C14 H5AA 119.7 . .
C13 C14 H5AA 119.7 . .
C16 C15 C14 119.9(2) . .
C16 C15 H9AA 120.1 . .
C14 C15 H9AA 120.1 . .
C15 C16 C17 119.9(2) . .
C15 C16 H15 120.1 . .
C17 C16 H15 120.1 . .
C18 C17 C16 120.2(2) . .
C18 C17 H1 119.9 . .
C16 C17 H1 119.9 . .
C17 C18 C13 120.7(2) . .
C17 C18 H19 119.6 . .
C13 C18 H19 119.6 . .
C24 C19 C20 118.2(2) . .
C24 C19 P1 121.18(18) . .
C20 C19 P1 120.53(19) . .
C21 C20 C19 121.0(3) . .
C21 C20 H1B 119.5 . .
C19 C20 H1B 119.5 . .
C22 C21 C20 120.2(3) . .
C22 C21 H13 119.9 . .
C20 C21 H13 119.9 . .
C21 C22 C23 119.8(3) . .
C21 C22 H3 120.1 . .
C23 C22 H3 120.1 . .
C22 C23 C24 120.1(3) . .
C22 C23 H8 120.0 . .
C24 C23 H8 120.0 . .
C23 C24 C19 120.7(2) . .
C23 C24 H9 119.7 . .
C19 C24 H9 119.7 . .
O1 C25 C26 106.2(3) . .
O1 C25 H18A 110.5 . .
C26 C25 H18A 110.5 . .
O1 C25 H18B 110.5 . .
C26 C25 H18B 110.5 . .
H18A C25 H18B 108.7 . .
C25 C26 C27 102.2(3) . .
C25 C26 H0CA 111.3 . .
C27 C26 H0CA 111.3 . .
C25 C26 H0CB 111.3 . .
C27 C26 H0CB 111.3 . .
H0CA C26 H0CB 109.2 . .
C28 C27 C26 104.0(3) . .
C28 C27 H5A 111.0 . .
C26 C27 H5A 111.0 . .
C28 C27 H5B 111.0 . .
C26 C27 H5B 111.0 . .
H5A C27 H5B 109.0 . .
O1 C28 C27 106.9(3) . .
O1 C28 H1CA 110.3 . .
C27 C28 H1CA 110.3 . .
O1 C28 H1CB 110.3 . .
C27 C28 H1CB 110.3 . .
H1CA C28 H1CB 108.6 . .
C30A C29 C30B 35.6(4) . .
C30A C29 O2 108.4(5) . .
C30B C29 O2 107.7(4) . .
C30A C29 H1AA 110.0 . .
C30B C29 H1AA 77.5 . .
O2 C29 H1AA 110.0 . .
C30A C29 H1AB 110.0 . .
C30B C29 H1AB 136.4 . .
O2 C29 H1AB 110.0 . .
H1AA C29 H1AB 108.4 . .
C29 C30A C31 100.2(6) . .
C29 C30A H30A 111.7 . .
C31 C30A H30A 111.7 . .
C29 C30A H30B 111.7 . .
C31 C30A H30B 111.7 . .
H30A C30A H30B 109.5 . .
C29 C30B C31 103.4(5) . .
C29 C30B H30C 111.1 . .
C31 C30B H30C 111.1 . .
C29 C30B H30D 111.1 . .
C31 C30B H30D 111.1 . .
H30C C30B H30D 109.0 . .
C32 C31 C30B 106.8(4) . .
C32 C31 C30A 95.8(6) . .
C30B C31 C30A 31.4(4) . .
C32 C31 H7CA 112.6 . .
C30B C31 H7CA 81.2 . .
C30A C31 H7CA 112.6 . .
C32 C31 H7CB 112.6 . .
C30B C31 H7CB 129.4 . .
C30A C31 H7CB 112.6 . .
H7CA C31 H7CB 110.1 . .
O2 C32 C31 105.9(3) . .
O2 C32 H4DA 110.6 . .
C31 C32 H4DA 110.6 . .
O2 C32 H4DB 110.6 . .
C31 C32 H4DB 110.6 . .
H4DA C32 H4DB 108.7 . .
C8 C33 C12 120.7(2) . .
C8 C33 H4BA 119.7 . .
C12 C33 H4BA 119.7 . .

loop_
_geom_bond_atom_site_label_1
_geom_bond_atom_site_label_2
_geom_bond_distance
_geom_bond_site_symmetry_2
Se1 P1 2.1519(8) .
Se1 Na1 2.9956(12) .
Se1 Na1 3.0694(11) 2_667
Na1 N1 2.380(2) 2_667
Na1 O2 2.399(2) .
Na1 O1 2.426(2) .
Na1 Se1 3.0694(11) 2_667
Na1 P1 3.2214(13) 2_667
Na1 Na1 3.934(2) 2_667
O1 C25 1.435(4) .
O1 C28 1.453(4) .
O2 C29 1.429(3) .
O2 C32 1.434(3) .
P1 N1 1.594(2) .
P1 C19 1.831(2) .
P1 C13 1.832(2) .
P1 Na1 3.2214(13) 2_667
N1 C1 1.474(3) .
N1 Na1 2.380(2) 2_667
C1 C2 1.524(3) .
C1 C8 1.530(3) .
C1 H7AA 0.9800 .
C2 C3 1.387(3) .
C2 C7 1.395(3) .
C3 C4 1.394(4) .
C3 H2 0.9300 .
C4 C5 1.379(4) .
C4 H2DA 0.9300 .
C5 C6 1.385(4) .
C5 H5BA 0.9300 .
C6 C7 1.392(3) .
C6 H1BA 0.9300 .
C7 H7 0.9300 .
C8 C33 1.378(3) .
C8 C9 1.396(3) .
C9 C10 1.387(4) .
C9 H7DA 0.9300 .
C10 C11 1.382(4) .
C10 H6 0.9300 .
C11 C12 1.373(4) .
C11 H17 0.9300 .
C12 C33 1.397(3) .
C12 H12 0.9300 .
C13 C18 1.384(3) .
C13 C14 1.399(3) .
C14 C15 1.386(3) .
C14 H5AA 0.9300 .
C15 C16 1.383(4) .
C15 H9AA 0.9300 .
C16 C17 1.385(4) .
C16 H15 0.9300 .
C17 C18 1.384(4) .
C17 H1 0.9300 .
C18 H19 0.9300 .
C19 C24 1.392(3) .
C19 C20 1.394(3) .
C20 C21 1.381(4) .
C20 H1B 0.9300 .
C21 C22 1.376(4) .
C21 H13 0.9300 .
C22 C23 1.382(4) .
C22 H3 0.9300 .
C23 C24 1.390(4) .
C23 H8 0.9300 .
C24 H9 0.9300 .
C25 C26 1.496(5) .
C25 H18A 0.9700 .
C25 H18B 0.9700 .
C26 C27 1.529(4) .
C26 H0CA 0.9700 .
C26 H0CB 0.9700 .
C27 C28 1.477(4) .
C27 H5A 0.9700 .
C27 H5B 0.9700 .
C28 H1CA 0.9700 .
C28 H1CB 0.9700 .
C29 C30A 1.400(10) .
C29 C30B 1.420(8) .
C29 H1AA 0.9700 .
C29 H1AB 0.9700 .
C30A C31 1.629(12) .
C30A H30A 0.9700 .
C30A H30B 0.9700 .
C30B C31 1.544(9) .
C30B H30C 0.9700 .
C30B H30D 0.9700 .
C31 C32 1.436(5) .
C31 H7CA 0.9700 .
C31 H7CB 0.9700 .
C32 H4DA 0.9700 .
C32 H4DB 0.9700 .
C33 H4BA 0.9300 .

loop_
_geom_torsion_atom_site_label_1
_geom_torsion_atom_site_label_2
_geom_torsion_atom_site_label_3
_geom_torsion_atom_site_label_4
_geom_torsion
_geom_torsion_site_symmetry_1
_geom_torsion_site_symmetry_4
P1 Se1 Na1 N1 138.25(6) . 2_667
Na1 Se1 Na1 N1 70.06(6) 2_667 2_667
P1 Se1 Na1 O2 -107.27(7) . .
Na1 Se1 Na1 O2 -175.46(7) 2_667 .
P1 Se1 Na1 O1 -22.04(10) . .
Na1 Se1 Na1 O1 -90.23(10) 2_667 .
P1 Se1 Na1 Se1 68.19(3) . 2_667
Na1 Se1 Na1 Se1 0.000(2) 2_667 2_667
P1 Se1 Na1 P1 107.04(3) . 2_667
Na1 Se1 Na1 P1 38.85(2) 2_667 2_667
P1 Se1 Na1 Na1 68.19(3) . 2_667
N1 Na1 O1 C25 12.5(2) 2_667 .
O2 Na1 O1 C25 -100.6(2) . .
Se1 Na1 O1 C25 173.84(19) . .
Se1 Na1 O1 C25 77.0(2) 2_667 .
P1 Na1 O1 C25 39.6(2) 2_667 .
Na1 Na1 O1 C25 114.9(2) 2_667 .
N1 Na1 O1 C28 -120.1(2) 2_667 .
O2 Na1 O1 C28 126.7(2) . .
Se1 Na1 O1 C28 41.2(2) . .
Se1 Na1 O1 C28 -55.7(2) 2_667 .
P1 Na1 O1 C28 -93.0(2) 2_667 .
Na1 Na1 O1 C28 -17.7(2) 2_667 .
N1 Na1 O2 C29 -89.8(3) 2_667 .
O1 Na1 O2 C29 19.6(3) . .
Se1 Na1 O2 C29 152.7(3) . .
Se1 Na1 O2 C29 3.6(6) 2_667 .
P1 Na1 O2 C29 -80.5(3) 2_667 .
Na1 Na1 O2 C29 147.4(2) 2_667 .
N1 Na1 O2 C32 115.4(2) 2_667 .
O1 Na1 O2 C32 -135.2(2) . .
Se1 Na1 O2 C32 -2.1(2) . .
Se1 Na1 O2 C32 -151.2(4) 2_667 .
P1 Na1 O2 C32 124.7(2) 2_667 .
Na1 Na1 O2 C32 -7.4(3) 2_667 .
Na1 Se1 P1 N1 -69.06(8) . .
Na1 Se1 P1 N1 3.55(8) 2_667 .
Na1 Se1 P1 C19 57.36(9) . .
Na1 Se1 P1 C19 129.97(9) 2_667 .
Na1 Se1 P1 C13 167.17(8) . .
Na1 Se1 P1 C13 -120.22(8) 2_667 .
Na1 Se1 P1 Na1 -72.61(4) . 2_667
C19 P1 N1 C1 36.4(2) . .
C13 P1 N1 C1 -78.00(19) . .
Se1 P1 N1 C1 162.29(14) . .
Na1 P1 N1 C1 166.9(2) 2_667 .
C19 P1 N1 Na1 -130.46(10) . 2_667
C13 P1 N1 Na1 115.12(10) . 2_667
Se1 P1 N1 Na1 -4.59(10) . 2_667
P1 N1 C1 C2 -108.71(19) . .
Na1 N1 C1 C2 54.5(2) 2_667 .
P1 N1 C1 C8 127.52(17) . .
Na1 N1 C1 C8 -69.3(2) 2_667 .
N1 C1 C2 C3 112.7(2) . .
C8 C1 C2 C3 -123.1(2) . .
N1 C1 C2 C7 -65.9(3) . .
C8 C1 C2 C7 58.3(3) . .
C7 C2 C3 C4 -0.2(4) . .
C1 C2 C3 C4 -178.8(2) . .
C2 C3 C4 C5 -0.2(4) . .
C3 C4 C5 C6 1.0(4) . .
C4 C5 C6 C7 -1.3(4) . .
C5 C6 C7 C2 0.9(4) . .
C3 C2 C7 C6 -0.1(4) . .
C1 C2 C7 C6 178.5(2) . .
N1 C1 C8 C33 10.0(3) . .
C2 C1 C8 C33 -112.8(2) . .
N1 C1 C8 C9 -169.7(2) . .
C2 C1 C8 C9 67.5(3) . .
C33 C8 C9 C10 -1.1(4) . .
C1 C8 C9 C10 178.6(2) . .
C8 C9 C10 C11 0.5(4) . .
C9 C10 C11 C12 0.5(4) . .
C10 C11 C12 C33 -0.9(4) . .
N1 P1 C13 C18 4.2(2) . .
C19 P1 C13 C18 -116.6(2) . .
Se1 P1 C13 C18 126.65(18) . .
Na1 P1 C13 C18 54.6(2) 2_667 .
N1 P1 C13 C14 -175.79(18) . .
C19 P1 C13 C14 63.3(2) . .
Se1 P1 C13 C14 -53.4(2) . .
Na1 P1 C13 C14 -125.38(17) 2_667 .
C18 C13 C14 C15 -1.2(4) . .
P1 C13 C14 C15 178.79(19) . .
C13 C14 C15 C16 1.0(4) . .
C14 C15 C16 C17 -0.6(4) . .
C15 C16 C17 C18 0.4(4) . .
C16 C17 C18 C13 -0.7(4) . .
C14 C13 C18 C17 1.1(4) . .
P1 C13 C18 C17 -178.90(19) . .
N1 P1 C19 C24 -91.1(2) . .
C13 P1 C19 C24 30.4(2) . .
Se1 P1 C19 C24 143.27(18) . .
Na1 P1 C19 C24 -139.53(17) 2_667 .
N1 P1 C19 C20 84.6(2) . .
C13 P1 C19 C20 -154.0(2) . .
Se1 P1 C19 C20 -41.1(2) . .
Na1 P1 C19 C20 36.1(3) 2_667 .
C24 C19 C20 C21 0.7(4) . .
P1 C19 C20 C21 -175.1(2) . .
C19 C20 C21 C22 -0.7(5) . .
C20 C21 C22 C23 0.4(5) . .
C21 C22 C23 C24 -0.2(5) . .
C22 C23 C24 C19 0.2(4) . .
C20 C19 C24 C23 -0.5(4) . .
P1 C19 C24 C23 175.3(2) . .
C28 O1 C25 C26 17.9(3) . .
Na1 O1 C25 C26 -118.8(2) . .
O1 C25 C26 C27 -31.5(3) . .
C25 C26 C27 C28 33.3(3) . .
C25 O1 C28 C27 3.9(4) . .
Na1 O1 C28 C27 139.7(2) . .
C26 C27 C28 O1 -23.4(4) . .
C32 O2 C29 C30A -4.8(10) . .
Na1 O2 C29 C30A -164.0(9) . .
C32 O2 C29 C30B 32.7(10) . .
Na1 O2 C29 C30B -126.5(9) . .
C30B C29 C30A C31 -64.2(10) . .
O2 C29 C30A C31 30.8(11) . .
C30A C29 C30B C31 73.9(12) . .
O2 C29 C30B C31 -23.1(14) . .
C29 C30B C31 C32 5.8(14) . .
C29 C30B C31 C30A -67.4(8) . .
C29 C30A C31 C32 -45.2(10) . .
C29 C30A C31 C30B 67.7(8) . .
C29 O2 C32 C31 -28.0(4) . .
Na1 O2 C32 C31 130.1(3) . .
C30B C31 C32 O2 13.4(9) . .
C30A C31 C32 O2 43.5(6) . .
C9 C8 C33 C12 0.7(4) . .
C1 C8 C33 C12 -179.0(2) . .
C11 C12 C33 C8 0.2(4) . .
